data_9009565
loop_
_publ_author_name
'Zemann, J.'

_publ_section_title
;
 Formel und kristallstruktur des trippkeits
 Note: coordinates of Cu and As corrected per Pertlik, 1975
;
_journal_name_full 'Tschermaks Mineralogische und Petrographische Mitteilungen'
_journal_page_first 417
_journal_page_last 423
_journal_paper_doi 10.1007/BF01135291
_journal_volume 2
_journal_year 1951
_chemical_compound_source 'Copiapo, Chile'
_chemical_formula_sum 'As2 Cu O4'
_chemical_name_mineral Trippkeite
_space_group_IT_number 135
_symmetry_space_group_name_Hall '-P 4c 2ab'
_symmetry_space_group_name_H-M 'P 42/m b c'
_cell_angle_alpha 90
_cell_angle_beta 90
_cell_angle_gamma 90
_cell_length_a 8.59
_cell_length_b 8.59
_cell_length_c 5.56
_cell_formula_units_Z 4
_cell_volume 410.262
_database_code_amcsd 0015632
_exptl_crystal_density_diffrn 4.491
_cod_original_formula_sum 'Cu As2 O4'
_cod_database_code 9009565

loop_
_space_group_symop_operation_xyz
x,y,z
1/2-y,1/2-x,1/2+z
1/2+y,1/2+x,1/2-z
y,-x,1/2-z
-y,x,1/2+z
1/2+x,1/2-y,z
1/2-x,1/2+y,-z
x,y,-z
-x,-y,z
1/2+y,1/2+x,1/2+z
1/2-y,1/2-x,1/2-z
-y,x,1/2-z
y,-x,1/2+z
1/2-x,1/2+y,z
1/2+x,1/2-y,-z
-x,-y,-z

loop_
_atom_site_label
_atom_site_fract_x
_atom_site_fract_y
_atom_site_fract_z
Cu 0.00000 0.50000 0.25000
As 0.20000 0.16000 0.00000
O1 0.69000 0.19000 0.25000
O2 0.11000 0.61000 0.00000

loop_
_cod_related_entry_id
_cod_related_entry_database
_cod_related_entry_code
1 AMCSD 0015632
